data_4349256
loop_
_publ_author_name
'Chakrabarti, Neena'
'Ruccolo, Serge'
'Parkin, Gerard'

_publ_section_title
;
 Cadmium Compounds with an [N<sub>3</sub>C] Atrane Motif: Evidence for the
 Generation of a Cadmium Hydride Species.
;
_journal_issue 23
_journal_name_full 'Inorganic chemistry'
_journal_page_first 12105
_journal_page_last 12109
_journal_paper_doi 10.1021/acs.inorgchem.6b02196
_journal_volume 55
_journal_year 2016
_chemical_formula_sum 'C17 H13 Cd N3 O2 S3'
_chemical_formula_weight 499.88
_space_group_crystal_system monoclinic
_space_group_IT_number 9
_space_group_name_Hall 'C -2yc'
_space_group_name_H-M_alt 'C 1 c 1'
_atom_sites_solution_hydrogens geom
_audit_creation_method SHELXL-2014/7
_cell_angle_alpha 90
_cell_angle_beta 120.2053(12)
_cell_angle_gamma 90
_cell_formula_units_Z 4
_cell_length_a 15.9718(15)
_cell_length_b 9.0439(8)
_cell_length_c 14.831(2)
_cell_measurement_reflns_used 7303
_cell_measurement_temperature 150(2)
_cell_measurement_theta_max 30.43
_cell_measurement_theta_min 2.69
_cell_volume 1851.4(3)
_computing_cell_refinement 'Bruker SAINT'
_computing_data_collection 'Bruker APEX2'
_computing_data_reduction 'Bruker SAINT'
_computing_molecular_graphics 'Bruker SHELXTL'
_computing_publication_material 'Bruker SHELXTL'
_computing_structure_refinement 'SHELXL-2014/7 (Sheldrick, 2014)'
_computing_structure_solution 'SHELXS-97 (Sheldrick 2008)'
_diffrn_ambient_temperature 150(2)
_diffrn_measured_fraction_theta_full 1.000
_diffrn_measured_fraction_theta_max 0.998
_diffrn_measurement_device_type 'Bruker APEX-II CCD'
_diffrn_measurement_method '\f and \w scans'
_diffrn_radiation_type MoK\a
_diffrn_radiation_wavelength 0.71073
_diffrn_reflns_av_R_equivalents 0.0237
_diffrn_reflns_av_unetI/netI 0.0317
_diffrn_reflns_Laue_measured_fraction_full 1.000
_diffrn_reflns_Laue_measured_fraction_max 0.998
_diffrn_reflns_limit_h_max 22
_diffrn_reflns_limit_h_min -22
_diffrn_reflns_limit_k_max 12
_diffrn_reflns_limit_k_min -12
_diffrn_reflns_limit_l_max 21
_diffrn_reflns_limit_l_min -21
_diffrn_reflns_number 14220
_diffrn_reflns_point_group_measured_fraction_full 1.000
_diffrn_reflns_point_group_measured_fraction_max 0.998
_diffrn_reflns_theta_full 25.242
_diffrn_reflns_theta_max 30.557
_diffrn_reflns_theta_min 2.693
_exptl_absorpt_coefficient_mu 1.535
_exptl_absorpt_correction_T_max 0.7816
_exptl_absorpt_correction_T_min 0.5160
_exptl_absorpt_correction_type empirical
_exptl_absorpt_process_details sadabs
_exptl_crystal_colour colorless
_exptl_crystal_density_diffrn 1.793
_exptl_crystal_description plate
_exptl_crystal_F_000 992
_exptl_crystal_size_max 0.500
_exptl_crystal_size_mid 0.350
_exptl_crystal_size_min 0.170
_refine_diff_density_max 0.549
_refine_diff_density_min -0.478
_refine_diff_density_rms 0.071
_refine_ls_abs_structure_details
; 
 Refined as an inversion twin. 
;
_refine_ls_abs_structure_Flack 0.47(5)
_refine_ls_extinction_method none
_refine_ls_goodness_of_fit_ref 1.041
_refine_ls_hydrogen_treatment constr
_refine_ls_matrix_type full
_refine_ls_number_parameters 341
_refine_ls_number_reflns 5617
_refine_ls_number_restraints 102
_refine_ls_restrained_S_all 1.044
_refine_ls_R_factor_all 0.0674
_refine_ls_R_factor_gt 0.0410
_refine_ls_shift/su_max 0.001
_refine_ls_shift/su_mean 0.000
_refine_ls_structure_factor_coef Fsqd
_refine_ls_weighting_details 'w=1/[\s^2^(Fo^2^)+(0.0631P)^2^+0.7114P] where P=(Fo^2^+2Fc^2^)/3'
_refine_ls_weighting_scheme calc
_refine_ls_wR_factor_gt 0.1046
_refine_ls_wR_factor_ref 0.1201
_reflns_Friedel_coverage 0.998
_reflns_Friedel_fraction_full 1.000
_reflns_Friedel_fraction_max 0.998
_reflns_number_gt 3853
_reflns_number_total 5617
_reflns_threshold_expression 'I > 2\s(I)'
_cod_data_source_file o2s10_SR.cif
_cod_data_source_block s4
_cod_original_cell_volume 1851.5(4)
_cod_original_sg_symbol_H-M 'C c'
_cod_database_code 4349256
_shelx_shelxl_version_number 2014/7
_shelx_space_group_comment
; 
The symmetry employed for this shelxl refinement is uniquely defined 
by the following loop, which should always be used as a source of 
symmetry information in preference to the above space-group names. 
They are only intended as comments. 
;
_shelx_estimated_absorpt_t_min 0.514
_shelx_estimated_absorpt_t_max 0.780

loop_
_space_group_symop_operation_xyz
'x, y, z'
'x, -y, z+1/2'
'x+1/2, y+1/2, z'
'x+1/2, -y+1/2, z+1/2'

loop_
_atom_site_label
_atom_site_type_symbol
_atom_site_fract_x
_atom_site_fract_y
_atom_site_fract_z
_atom_site_U_iso_or_equiv
_atom_site_adp_type
_atom_site_occupancy
_atom_site_site_symmetry_order
_atom_site_calc_flag
_atom_site_refinement_flags_posn
_atom_site_refinement_flags_adp
_atom_site_refinement_flags_occupancy
_atom_site_disorder_assembly
_atom_site_disorder_group
Cd Cd 0.09805(3) 1.45287(5) 0.46017(4) 0.0598(2) Uani 0.827(3) 1 d D . P A 1
O2 O -0.0602(6) 1.5950(14) 0.3740(8) 0.116(3) Uani 0.827(3) 1 d D . P A 1
O1 O -0.0526(6) 1.3695(11) 0.4249(10) 0.121(4) Uani 0.827(3) 1 d D . P A 1
C2 C -0.0960(9) 1.4712(18) 0.3810(16) 0.103(6) Uani 0.827(3) 1 d D . P A 1
H2A H -0.1646 1.4640 0.3465 0.124 Uiso 0.827(3) 1 calc R U P A 1
S1 S 0.31246(17) 1.2696(3) 0.5768(3) 0.0920(10) Uani 0.827(3) 1 d D . P A 1
S2 S 0.30781(16) 1.5356(3) 0.4634(2) 0.0704(6) Uani 0.827(3) 1 d D . P A 1
S3 S 0.31604(16) 1.5570(3) 0.6643(2) 0.0711(6) Uani 0.827(3) 1 d D . P A 1
C1 C 0.2696(7) 1.4568(9) 0.5467(11) 0.070(3) Uani 0.827(3) 1 d D . P A 1
N11 N 0.1250(5) 1.1996(6) 0.4606(6) 0.0546(18) Uani 0.827(3) 1 d D . P A 1
C11 C 0.2149(7) 1.1505(10) 0.5136(8) 0.0568(19) Uani 0.827(3) 1 d D . P A 1
C12 C 0.2370(10) 0.9992(11) 0.5222(12) 0.072(3) Uani 0.827(3) 1 d D . P A 1
H12A H 0.3022 0.9656 0.5595 0.086 Uiso 0.827(3) 1 calc R U P A 1
C13 C 0.1622(9) 0.9025(9) 0.4756(10) 0.070(3) Uani 0.827(3) 1 d D . P A 1
H13A H 0.1748 0.7993 0.4821 0.084 Uiso 0.827(3) 1 calc R U P A 1
C14 C 0.0693(10) 0.9515(11) 0.4198(9) 0.076(3) Uani 0.827(3) 1 d D . P A 1
H14A H 0.0174 0.8834 0.3852 0.092 Uiso 0.827(3) 1 calc R U P A 1
C15 C 0.0514(8) 1.1034(10) 0.4140(8) 0.067(2) Uani 0.827(3) 1 d D . P A 1
H15A H -0.0133 1.1388 0.3768 0.081 Uiso 0.827(3) 1 calc R U P A 1
N21 N 0.1150(6) 1.5822(8) 0.3355(7) 0.063(2) Uani 0.827(3) 1 d D . P A 1
C21 C 0.2051(7) 1.6095(9) 0.3551(8) 0.062(2) Uani 0.827(3) 1 d D . P A 1
C22 C 0.2239(9) 1.6994(14) 0.2901(10) 0.075(3) Uani 0.827(3) 1 d D . P A 1
H22A H 0.2882 1.7173 0.3047 0.090 Uiso 0.827(3) 1 calc R U P A 1
C23 C 0.1420(12) 1.7630(18) 0.2008(12) 0.096(4) Uani 0.827(3) 1 d D . P A 1
H23A H 0.1500 1.8237 0.1534 0.115 Uiso 0.827(3) 1 calc R U P A 1
C24 C 0.0538(10) 1.7340(15) 0.1862(9) 0.077(3) Uani 0.827(3) 1 d D . P A 1
H24A H -0.0014 1.7789 0.1294 0.093 Uiso 0.827(3) 1 calc R U P A 1
C25 C 0.0415(9) 1.6407(13) 0.2518(10) 0.076(3) Uani 0.827(3) 1 d D . P A 1
H25A H -0.0225 1.6176 0.2362 0.091 Uiso 0.827(3) 1 calc R U P A 1
N31 N 0.1277(6) 1.6033(9) 0.5989(7) 0.0627(19) Uani 0.827(3) 1 d D . P A 1
C31 C 0.2174(7) 1.6376(11) 0.6673(8) 0.060(2) Uani 0.827(3) 1 d D . P A 1
C32 C 0.2394(10) 1.7375(15) 0.7465(10) 0.073(3) Uani 0.827(3) 1 d D . P A 1
H32A H 0.3050 1.7595 0.7959 0.087 Uiso 0.827(3) 1 calc R U P A 1
C33 C 0.1666(13) 1.8042(15) 0.7531(12) 0.089(4) Uani 0.827(3) 1 d D . P A 1
H33A H 0.1814 1.8752 0.8063 0.106 Uiso 0.827(3) 1 calc R U P A 1
C34 C 0.0737(10) 1.7705(15) 0.6850(11) 0.086(3) Uani 0.827(3) 1 d D . P A 1
H34A H 0.0223 1.8153 0.6899 0.103 Uiso 0.827(3) 1 calc R U P A 1
C35 C 0.0550(8) 1.6675(16) 0.6067(10) 0.078(3) Uani 0.827(3) 1 d D . P A 1
H35A H -0.0102 1.6418 0.5580 0.094 Uiso 0.827(3) 1 calc R U P A 1
CdA Cd 0.1880(2) 1.4598(3) 0.4669(3) 0.0638(14) Uani 0.173(3) 1 d D . P A 2
O2A O 0.3423(18) 1.613(3) 0.546(3) 0.094(5) Uiso 0.173(3) 1 d D . P A 2
O1A O 0.3478(17) 1.387(4) 0.575(2) 0.094(5) Uiso 0.173(3) 1 d D . P A 2
C2A C 0.3813(18) 1.486(4) 0.554(4) 0.094(5) Uiso 0.173(3) 1 d D . P A 2
H2AA H 0.4353 1.4743 0.5447 0.112 Uiso 0.173(3) 1 calc R U P A 2
S1A S -0.0219(10) 1.2687(13) 0.3661(14) 0.095(5) Uani 0.173(3) 1 d D . P A 2
S2A S -0.0354(8) 1.5505(13) 0.2682(10) 0.072(3) Uani 0.173(3) 1 d D . P A 2
S3A S -0.0203(9) 1.5428(15) 0.4688(10) 0.078(4) Uani 0.173(3) 1 d D . P A 2
C1A C 0.0165(13) 1.458(2) 0.3906(17) 0.035(6) Uiso 0.173(3) 1 d D . P A 2
N11A N 0.168(2) 1.205(2) 0.466(4) 0.094(5) Uiso 0.173(3) 1 d D . P A 2
C11A C 0.080(2) 1.154(3) 0.427(4) 0.094(5) Uiso 0.173(3) 1 d D . P A 2
C12A C 0.056(4) 1.003(4) 0.428(6) 0.094(5) Uiso 0.173(3) 1 d D . P A 2
H12B H -0.0089 0.9696 0.3983 0.112 Uiso 0.173(3) 1 calc R U P A 2
C13A C 0.133(4) 0.910(5) 0.474(8) 0.094(5) Uiso 0.173(3) 1 d D . P A 2
H13B H 0.1237 0.8072 0.4785 0.112 Uiso 0.173(3) 1 calc R U P A 2
C14A C 0.224(4) 0.965(5) 0.513(8) 0.094(5) Uiso 0.173(3) 1 d D . P A 2
H14B H 0.2768 0.8970 0.5427 0.112 Uiso 0.173(3) 1 calc R U P A 2
C15A C 0.246(3) 1.115(5) 0.514(5) 0.094(5) Uiso 0.173(3) 1 d D . P A 2
H15B H 0.3102 1.1503 0.5447 0.112 Uiso 0.173(3) 1 calc R U P A 2
N21A N 0.149(2) 1.599(5) 0.321(3) 0.094(5) Uiso 0.173(3) 1 d D . P A 2
C21A C 0.056(2) 1.623(7) 0.251(3) 0.094(5) Uiso 0.173(3) 1 d D . P A 2
C22A C 0.020(3) 1.718(8) 0.164(4) 0.094(5) Uiso 0.173(3) 1 d D . P A 2
H22B H -0.0472 1.7285 0.1153 0.112 Uiso 0.173(3) 1 calc R U P A 2
C23A C 0.093(3) 1.796(6) 0.154(4) 0.094(5) Uiso 0.173(3) 1 d D . P A 2
H23B H 0.0772 1.8694 0.1019 0.112 Uiso 0.173(3) 1 calc R U P A 2
C24A C 0.184(4) 1.761(8) 0.222(5) 0.094(5) Uiso 0.173(3) 1 d D . P A 2
H24B H 0.2328 1.7994 0.2092 0.112 Uiso 0.173(3) 1 calc R U P A 2
C25A C 0.215(3) 1.673(9) 0.309(5) 0.094(5) Uiso 0.173(3) 1 d D . P A 2
H25B H 0.2815 1.6662 0.3599 0.112 Uiso 0.173(3) 1 calc R U P A 2
N31A N 0.174(2) 1.592(4) 0.592(2) 0.094(5) Uiso 0.173(3) 1 d D . P A 2
C31A C 0.087(2) 1.617(6) 0.576(3) 0.094(5) Uiso 0.173(3) 1 d D . P A 2
C32A C 0.074(4) 1.697(7) 0.648(4) 0.094(5) Uiso 0.173(3) 1 d D . P A 2
H32B H 0.0113 1.7112 0.6387 0.112 Uiso 0.173(3) 1 calc R U P A 2
C33A C 0.152(5) 1.755(8) 0.733(5) 0.094(5) Uiso 0.173(3) 1 d D . P A 2
H33B H 0.1436 1.8207 0.7773 0.112 Uiso 0.173(3) 1 calc R U P A 2
C34A C 0.242(4) 1.721(10) 0.754(5) 0.094(5) Uiso 0.173(3) 1 d D . P A 2
H34B H 0.2974 1.7535 0.8169 0.112 Uiso 0.173(3) 1 calc R U P A 2
C35A C 0.253(3) 1.636(8) 0.681(4) 0.094(5) Uiso 0.173(3) 1 d D . P A 2
H35B H 0.3159 1.6099 0.6947 0.112 Uiso 0.173(3) 1 calc R U P A 2

loop_
_atom_site_aniso_label
_atom_site_aniso_U_11
_atom_site_aniso_U_22
_atom_site_aniso_U_33
_atom_site_aniso_U_23
_atom_site_aniso_U_13
_atom_site_aniso_U_12
Cd 0.0370(2) 0.0312(2) 0.0956(4) -0.0021(4) 0.0217(2) 0.0004(3)
O2 0.058(5) 0.148(9) 0.132(8) 0.046(7) 0.040(5) 0.020(5)
O1 0.057(4) 0.076(6) 0.182(10) -0.007(6) 0.026(5) 0.006(4)
C2 0.034(5) 0.101(11) 0.144(13) 0.001(9) 0.021(7) -0.003(6)
S1 0.0452(12) 0.0469(11) 0.155(3) 0.0098(14) 0.0292(14) 0.0133(9)
S2 0.0425(10) 0.0646(13) 0.0976(17) -0.0065(12) 0.0305(11) -0.0005(9)
S3 0.0402(10) 0.0673(14) 0.0844(16) -0.0015(11) 0.0154(10) -0.0027(9)
C1 0.033(4) 0.045(5) 0.103(8) -0.005(4) 0.013(5) 0.008(3)
N11 0.067(5) 0.031(3) 0.064(4) 0.004(3) 0.032(4) 0.010(3)
C11 0.066(5) 0.048(4) 0.061(5) 0.001(4) 0.036(4) 0.002(4)
C12 0.102(9) 0.044(4) 0.074(6) 0.015(5) 0.048(6) 0.024(5)
C13 0.114(10) 0.033(4) 0.056(5) 0.004(3) 0.038(7) 0.013(5)
C14 0.098(9) 0.047(5) 0.073(6) -0.013(5) 0.034(6) -0.013(5)
C15 0.075(6) 0.045(4) 0.074(6) 0.001(4) 0.031(5) -0.004(4)
N21 0.055(4) 0.044(3) 0.076(5) -0.010(3) 0.022(4) 0.004(3)
C21 0.064(5) 0.041(4) 0.082(6) -0.018(4) 0.039(5) 0.002(4)
C22 0.086(7) 0.059(6) 0.096(8) -0.010(5) 0.057(6) 0.007(5)
C23 0.121(12) 0.098(9) 0.081(9) -0.002(7) 0.060(9) 0.030(9)
C24 0.088(9) 0.067(7) 0.070(7) 0.005(6) 0.035(6) 0.020(7)
C25 0.069(6) 0.065(6) 0.071(6) -0.015(5) 0.020(5) 0.016(5)
N31 0.053(4) 0.049(4) 0.085(6) 0.002(4) 0.034(4) -0.008(4)
C31 0.054(5) 0.047(4) 0.078(6) 0.007(4) 0.032(5) -0.008(4)
C32 0.079(7) 0.057(6) 0.078(7) 0.006(5) 0.036(5) -0.017(5)
C33 0.129(12) 0.074(8) 0.090(8) -0.005(6) 0.075(9) -0.021(7)
C34 0.078(8) 0.088(8) 0.102(9) -0.012(7) 0.053(7) -0.006(6)
C35 0.058(6) 0.093(8) 0.091(8) 0.000(6) 0.043(6) -0.007(5)
CdA 0.0464(17) 0.0324(14) 0.096(3) 0.0123(12) 0.0235(15) 0.0081(10)
S1A 0.064(7) 0.048(6) 0.142(13) -0.003(7) 0.029(8) -0.016(5)
S2A 0.052(6) 0.067(7) 0.076(7) 0.012(5) 0.017(5) 0.016(5)
S3A 0.053(6) 0.091(9) 0.079(8) 0.025(7) 0.025(6) 0.029(6)

loop_
_atom_type_symbol
_atom_type_description
_atom_type_scat_dispersion_real
_atom_type_scat_dispersion_imag
_atom_type_scat_source
C C 0.0033 0.0016 'International Tables Vol C Tables 4.2.6.8 and 6.1.1.4'
H H 0.0000 0.0000 'International Tables Vol C Tables 4.2.6.8 and 6.1.1.4'
N N 0.0061 0.0033 'International Tables Vol C Tables 4.2.6.8 and 6.1.1.4'
O O 0.0106 0.0060 'International Tables Vol C Tables 4.2.6.8 and 6.1.1.4'
S S 0.1246 0.1234 'International Tables Vol C Tables 4.2.6.8 and 6.1.1.4'
Cd Cd -0.8075 1.2024 'International Tables Vol C Tables 4.2.6.8 and 6.1.1.4'

loop_
_geom_angle_atom_site_label_1
_geom_angle_atom_site_label_2
_geom_angle_atom_site_label_3
_geom_angle
N31 Cd O1 96.7(4)
N31 Cd N21 111.1(3)
O1 Cd N21 120.6(4)
N31 Cd N11 128.5(3)
O1 Cd N11 81.4(3)
N21 Cd N11 113.8(3)
N31 Cd C1 81.1(4)
O1 Cd C1 156.0(4)
N21 Cd C1 81.8(4)
N11 Cd C1 81.5(3)
N31 Cd O2 81.7(4)
O1 Cd O2 52.6(4)
N21 Cd O2 80.1(3)
N11 Cd O2 129.5(3)
C1 Cd O2 148.6(4)
N31 Cd C2 91.6(5)
O1 Cd C2 24.6(4)
N21 Cd C2 101.0(5)
N11 Cd C2 103.4(4)
C1 Cd C2 172.7(6)
O2 Cd C2 28.1(4)
C2 O2 Cd 83.7(8)
C2 O1 Cd 97.5(9)
O1 C2 O2 125.6(12)
O1 C2 Cd 57.9(7)
O2 C2 Cd 68.3(7)
C11 S1 C1 109.0(5)
C21 S2 C1 107.4(5)
C31 S3 C1 107.6(5)
S3 C1 S2 111.1(5)
S3 C1 S1 108.7(7)
S2 C1 S1 109.2(7)
S3 C1 Cd 109.9(6)
S2 C1 Cd 109.7(6)
S1 C1 Cd 108.2(4)
C11 N11 C15 119.8(7)
C11 N11 Cd 118.5(6)
C15 N11 Cd 121.6(6)
N11 C11 C12 122.1(9)
N11 C11 S1 121.8(7)
C12 C11 S1 116.2(8)
C13 C12 C11 117.7(11)
C12 C13 C14 120.8(8)
C13 C14 C15 119.0(10)
N11 C15 C14 120.5(10)
C25 N21 C21 118.9(10)
C25 N21 Cd 123.2(8)
C21 N21 Cd 117.6(6)
N21 C21 C22 122.3(10)
N21 C21 S2 122.5(8)
C22 C21 S2 115.2(8)
C21 C22 C23 117.1(12)
C24 C23 C22 117.9(14)
C23 C24 C25 121.3(13)
N21 C25 C24 122.4(12)
C31 N31 C35 118.9(10)
C31 N31 Cd 119.0(7)
C35 N31 Cd 121.9(8)
N31 C31 C32 121.7(11)
N31 C31 S3 121.8(8)
C32 C31 S3 116.5(9)
C33 C32 C31 119.5(12)
C34 C33 C32 120.5(13)
C33 C34 C35 118.0(13)
N31 C35 C34 121.5(11)
N21A CdA N31A 112.5(15)
N21A CdA O1A 119.0(11)
N31A CdA O1A 96.3(11)
N21A CdA N11A 124.5(16)
N31A CdA N11A 116.5(15)
O1A CdA N11A 79.8(10)
N21A CdA C1A 81.8(9)
N31A CdA C1A 80.3(9)
O1A CdA C1A 158.1(9)
N11A CdA C1A 82.4(8)
N21A CdA O2A 82.7(11)
N31A CdA O2A 79.3(10)
O1A CdA O2A 50.4(9)
N11A CdA O2A 129.9(10)
C1A CdA O2A 147.2(9)
N21A CdA C2A 96.0(11)
N31A CdA C2A 96.8(11)
O1A CdA C2A 25.5(7)
N11A CdA C2A 102.3(10)
C1A CdA C2A 175.2(9)
O2A CdA C2A 28.0(7)
C2A O2A CdA 82.5(15)
C2A O1A CdA 95.1(18)
O1A C2A O2A 117(3)
O1A C2A CdA 59.4(15)
O2A C2A CdA 69.4(14)
C11A S1A C1A 109.2(14)
C21A S2A C1A 109.4(13)
C1A S3A C31A 105.6(14)
S3A C1A S2A 109.5(11)
S3A C1A S1A 111.3(14)
S2A C1A S1A 107.8(12)
S3A C1A CdA 112.2(10)
S2A C1A CdA 108.4(10)
S1A C1A CdA 107.4(9)
C11A N11A C15A 121(3)
C11A N11A CdA 118(2)
C15A N11A CdA 121(2)
N11A C11A C12A 125(3)
N11A C11A S1A 122(2)
C12A C11A S1A 113(3)
C13A C12A C11A 115(3)
C14A C13A C12A 120(3)
C13A C14A C15A 124(4)
N11A C15A C14A 115(3)
C25A N21A C21A 118(3)
C25A N21A CdA 123(3)
C21A N21A CdA 119(2)
N21A C21A C22A 126(3)
N21A C21A S2A 121(2)
C22A C21A S2A 112(2)
C21A C22A C23A 114(3)
C24A C23A C22A 116(3)
C23A C24A C25A 126(4)
N21A C25A C24A 119(4)
C31A N31A C35A 121(3)
C31A N31A CdA 118(2)
C35A N31A CdA 121(2)
N31A C31A C32A 120(3)
N31A C31A S3A 124(2)
C32A C31A S3A 116(3)
C33A C32A C31A 119(3)
C34A C33A C32A 121(4)
C33A C34A C35A 118(4)
N31A C35A C34A 120(3)

loop_
_geom_bond_atom_site_label_1
_geom_bond_atom_site_label_2
_geom_bond_distance
Cd N31 2.308(9)
Cd O1 2.316(9)
Cd N21 2.316(10)
Cd N11 2.330(6)
Cd C1 2.370(9)
Cd O2 2.534(9)
Cd C2 2.712(12)
O2 C2 1.285(18)
O1 C2 1.139(17)
S1 C11 1.731(10)
S1 C1 1.797(9)
S2 C21 1.751(10)
S2 C1 1.779(15)
S3 C31 1.756(11)
S3 C1 1.765(14)
N11 C11 1.319(12)
N11 C15 1.341(12)
C11 C12 1.403(12)
C12 C13 1.356(18)
C13 C14 1.358(19)
C14 C15 1.397(14)
N21 C25 1.316(14)
N21 C21 1.340(13)
C21 C22 1.405(15)
C22 C23 1.433(19)
C23 C24 1.34(2)
C24 C25 1.375(19)
N31 C31 1.310(12)
N31 C35 1.355(14)
C31 C32 1.379(16)
C32 C33 1.36(2)
C33 C34 1.34(2)
C34 C35 1.399(19)
CdA N21A 2.31(2)
CdA N31A 2.31(2)
CdA O1A 2.32(2)
CdA N11A 2.33(2)
CdA C1A 2.380(18)
CdA O2A 2.54(2)
CdA C2A 2.69(2)
O2A C2A 1.28(3)
O1A C2A 1.16(3)
S1A C11A 1.75(3)
S1A C1A 1.792(19)
S2A C21A 1.74(3)
S2A C1A 1.78(2)
S3A C1A 1.72(2)
S3A C31A 1.78(3)
N11A C11A 1.31(3)
N11A C15A 1.35(3)
C11A C12A 1.41(3)
C12A C13A 1.36(3)
C13A C14A 1.36(3)
C14A C15A 1.40(3)
N21A C25A 1.32(3)
N21A C21A 1.33(3)
C21A C22A 1.41(3)
C22A C23A 1.43(3)
C23A C24A 1.33(3)
C24A C25A 1.38(3)
N31A C31A 1.31(3)
N31A C35A 1.35(3)
C31A C32A 1.39(3)
C32A C33A 1.35(3)
C33A C34A 1.34(4)
C34A C35A 1.40(3)
